data_7108419
loop_
_publ_author_name
'Jerome Long'
'Remi Vallat'
'Rute A. S. Ferreira'
'Luis D. Carlos'
'Filipe A. Almeida Paz'
'Yannick Guari'
'Joulia  Larionova'

_publ_section_title
;
 A bifunctional luminescent single-ion magnet: towards correlation between
 luminescence studies and magnetic slow relaxation processes
;
_journal_name_full Chem.Commun.
_journal_page_first 9974
_journal_paper_doi 10.1039/c2cc35321k
_journal_volume 48
_journal_year 2012
_chemical_formula_moiety 'C18 H20 N5 O14 Tb Zn, C2 H3 N'
_chemical_formula_sum 'C20 H23 N6 O14 Tb Zn'
_chemical_formula_weight 795.73
_chemical_name_systematic
;
?
;
_space_group_IT_number 14
_symmetry_cell_setting monoclinic
_symmetry_space_group_name_Hall '-P 2ybc'
_symmetry_space_group_name_H-M 'P 1 21/c 1'
_atom_sites_solution_hydrogens geom
_atom_sites_solution_primary direct
_atom_sites_solution_secondary difmap
_audit_creation_date '20 June 2012'
_audit_creation_method 'SHELXL-97, manual editing plus enCIFer'
_cell_angle_alpha 90.00
_cell_angle_beta 98.4800(16)
_cell_angle_gamma 90.00
_cell_formula_units_Z 4
_cell_length_a 9.59761(16)
_cell_length_b 11.88217(18)
_cell_length_c 23.8362(4)
_cell_measurement_reflns_used 53652
_cell_measurement_temperature 173(2)
_cell_measurement_theta_max 32.5484
_cell_measurement_theta_min 2.9410
_cell_volume 2688.57(8)
_computing_cell_refinement
;
CrysAlisPro, Oxford Diffraction Ltd.,
Version 1.171.34.40 (release 27-08-2010 CrysAlis171 .NET)
(compiled Aug 27 2010,11:50:40)
;
_computing_data_collection
;
CrysAlisPro, Oxford Diffraction Ltd.,
Version 1.171.34.40 (release 27-08-2010 CrysAlis171 .NET)
(compiled Aug 27 2010,11:50:40)
;
_computing_data_reduction
;
CrysAlisPro, Oxford Diffraction Ltd.,
Version 1.171.34.40 (release 27-08-2010 CrysAlis171 .NET)
(compiled Aug 27 2010,11:50:40)
;
_computing_molecular_graphics 'DIAMOND (Brandenburg, 2009)'
_computing_publication_material 'SHELXTL (Sheldrick, 2008)'
_computing_structure_refinement 'SHELXTL (Sheldrick, 2008)'
_computing_structure_solution 'SHELXTL (Sheldrick, 2008)'
_diffrn_ambient_temperature 173.0
_diffrn_detector_area_resol_mean 8.4205
_diffrn_measured_fraction_theta_full 0.998
_diffrn_measured_fraction_theta_max 0.998
_diffrn_measurement_device_type 'Xcalibur, Sapphire2, large Be window'
_diffrn_measurement_method '\w scans'
_diffrn_radiation_monochromator graphite
_diffrn_radiation_source 'Enhance (Mo) X-ray Source'
_diffrn_radiation_type 'Mo K\a'
_diffrn_radiation_wavelength 0.7107
_diffrn_reflns_av_R_equivalents 0.0254
_diffrn_reflns_av_sigmaI/netI 0.0103
_diffrn_reflns_limit_h_max 13
_diffrn_reflns_limit_h_min -13
_diffrn_reflns_limit_k_max 16
_diffrn_reflns_limit_k_min -16
_diffrn_reflns_limit_l_max 32
_diffrn_reflns_limit_l_min -32
_diffrn_reflns_number 88541
_diffrn_reflns_theta_full 29.13
_diffrn_reflns_theta_max 29.13
_diffrn_reflns_theta_min 3.54
_diffrn_standards_number 0
_exptl_absorpt_coefficient_mu 3.582
_exptl_absorpt_correction_T_max 0.6940
_exptl_absorpt_correction_T_min 0.5649
_exptl_absorpt_correction_type multi-scan
_exptl_absorpt_process_details
;
CrysAlisPro, Oxford Diffraction Ltd.,
Version 1.171.34.40 (release 27-08-2010 CrysAlis171 .NET)
(compiled Aug 27 2010,11:50:40)
Empirical absorption correction using spherical harmonics,
implemented in SCALE3 ABSPACK scaling algorithm.
;
_exptl_crystal_colour Colourless
_exptl_crystal_density_diffrn 1.966
_exptl_crystal_density_method 'not measured'
_exptl_crystal_description Block
_exptl_crystal_F_000 1568
_exptl_crystal_size_max 0.18
_exptl_crystal_size_mid 0.16
_exptl_crystal_size_min 0.11
_refine_diff_density_max 0.424
_refine_diff_density_min -0.358
_refine_diff_density_rms 0.057
_refine_ls_extinction_method none
_refine_ls_goodness_of_fit_ref 1.162
_refine_ls_hydrogen_treatment mixed
_refine_ls_matrix_type full
_refine_ls_number_parameters 406
_refine_ls_number_reflns 7220
_refine_ls_number_restraints 3
_refine_ls_restrained_S_all 1.162
_refine_ls_R_factor_all 0.0182
_refine_ls_R_factor_gt 0.0159
_refine_ls_shift/su_max 0.003
_refine_ls_shift/su_mean 0.000
_refine_ls_structure_factor_coef Fsqd
_refine_ls_weighting_details 'calc w=1/[\s^2^(Fo^2^)+(0.0088P)^2^+2.0900P] where P=(Fo^2^+2Fc^2^)/3'
_refine_ls_weighting_scheme calc
_refine_ls_wR_factor_gt 0.0336
_refine_ls_wR_factor_ref 0.0343
_reflns_number_gt 6797
_reflns_number_total 7220
_reflns_threshold_expression I>2\s(I)
_cod_data_source_file c2cc35321k.txt
_cod_data_source_block 1
_cod_original_sg_symbol_H-M 'P 21/c'
_cod_database_code 7108419

loop_
_symmetry_equiv_pos_as_xyz
'x, y, z'
'-x, y+1/2, -z+1/2'
'-x, -y, -z'
'x, -y-1/2, z-1/2'

loop_
_atom_site_label
_atom_site_type_symbol
_atom_site_fract_x
_atom_site_fract_y
_atom_site_fract_z
_atom_site_U_iso_or_equiv
_atom_site_adp_type
_atom_site_occupancy
_atom_site_symmetry_multiplicity
_atom_site_calc_flag
_atom_site_refinement_flags
_atom_site_disorder_assembly
_atom_site_disorder_group
Tb1 Tb 0.296238(8) 0.800437(6) 0.120280(3) 0.01789(2) Uani 1 1 d . A .
Zn1 Zn 0.526727(19) 0.738741(15) 0.025608(7) 0.01757(4) Uani 1 1 d . A .
O1W O 0.59856(14) 0.89286(10) 0.01464(5) 0.0260(3) Uani 1 1 d D . .
H1X H 0.632(2) 0.9358(16) 0.0465(5) 0.039 Uiso 1 1 d D . .
H1Y H 0.618(2) 0.9261(16) -0.0186(5) 0.039 Uiso 1 1 d D . .
N1 N 0.18710(17) 0.57687(13) 0.12943(7) 0.0301(3) Uani 1 1 d . . .
N2 N 0.10695(16) 0.85311(13) 0.20140(7) 0.0282(3) Uani 1 1 d . . .
N3 N 0.37509(16) 1.03949(12) 0.12147(6) 0.0253(3) Uani 1 1 d . . .
N4 N 0.68948(16) 0.62641(13) 0.03626(6) 0.0265(3) Uani 1 1 d . . .
O1 O 0.31527(13) 0.60136(10) 0.14721(6) 0.0290(3) Uani 1 1 d . . .
O2 O 0.11280(14) 0.65497(12) 0.10359(6) 0.0347(3) Uani 1 1 d . . .
O3 O 0.13919(17) 0.48398(12) 0.13647(8) 0.0472(4) Uani 1 1 d . . .
O4 O 0.19677(15) 0.77389(11) 0.20890(6) 0.0336(3) Uani 1 1 d . . .
O5 O 0.10904(14) 0.91105(12) 0.15651(6) 0.0332(3) Uani 1 1 d . . .
O6 O 0.02690(16) 0.87275(14) 0.23509(7) 0.0437(4) Uani 1 1 d . . .
O7 O 0.32980(14) 0.98403(10) 0.07615(5) 0.0271(3) Uani 1 1 d . . .
O8 O 0.39391(15) 0.98361(11) 0.16645(5) 0.0319(3) Uani 1 1 d . . .
O9 O 0.39801(18) 1.14016(11) 0.11927(6) 0.0411(4) Uani 1 1 d . . .
O10 O 0.49013(13) 0.78628(11) 0.21207(5) 0.0284(3) Uani 1 1 d . A .
O11 O 0.52549(11) 0.74635(10) 0.10954(4) 0.0193(2) Uani 1 1 d . . .
O12 O 0.31746(12) 0.75241(10) 0.02644(5) 0.0205(2) Uani 1 1 d . . .
O13 O 0.07938(12) 0.84748(11) 0.03611(5) 0.0273(3) Uani 1 1 d . . .
C1 C 0.4830(2) 0.83182(18) 0.26766(7) 0.0343(4) Uani 1 1 d . . .
H1A H 0.4683 0.7705 0.2937 0.051 Uiso 1 1 calc R . .
H1B H 0.4044 0.8851 0.2654 0.051 Uiso 1 1 calc R . .
H1C H 0.5713 0.8707 0.2816 0.051 Uiso 1 1 calc R . .
C2 C 0.60984(17) 0.72571(14) 0.20626(7) 0.0217(3) Uani 1 1 d . . .
C3 C 0.70599(19) 0.68703(16) 0.25081(7) 0.0280(4) Uani 1 1 d . A .
H3 H 0.6938 0.7033 0.2888 0.034 Uiso 1 1 calc R . .
C4 C 0.82109(19) 0.62391(17) 0.23976(8) 0.0309(4) Uani 1 1 d . . .
H4 H 0.8882 0.5978 0.2703 0.037 Uiso 1 1 calc R A .
C5 C 0.83771(18) 0.59940(15) 0.18498(8) 0.0268(3) Uani 1 1 d . A .
H5 H 0.9158 0.5552 0.1780 0.032 Uiso 1 1 calc R . .
C6 C 0.74091(16) 0.63861(13) 0.13870(7) 0.0202(3) Uani 1 1 d . . .
C7 C 0.62475(16) 0.70420(13) 0.14921(6) 0.0185(3) Uani 1 1 d . A .
C8 C 0.76494(17) 0.60005(14) 0.08308(7) 0.0235(3) Uani 1 1 d . A .
H8 H 0.8428 0.5515 0.0814 0.028 Uiso 1 1 calc R . .
C9 C 0.7071(4) 0.5617(3) -0.01600(14) 0.0318(7) Uani 0.75 1 d P A -1
H9A H 0.6722 0.4839 -0.0130 0.038 Uiso 0.75 1 calc PR A -1
H9B H 0.8081 0.5582 -0.0202 0.038 Uiso 0.75 1 calc PR A -1
C10 C 0.6245(3) 0.6196(3) -0.06740(11) 0.0306(6) Uani 0.75 1 d P A -1
H10A H 0.6800 0.6827 -0.0798 0.037 Uiso 0.75 1 calc PR A -1
H10B H 0.6043 0.5655 -0.0992 0.037 Uiso 0.75 1 calc PR A -1
C9' C 0.7331(11) 0.6053(7) -0.0199(4) 0.0257(19) Uani 0.25 1 d P A -2
H9C H 0.8044 0.5446 -0.0176 0.031 Uiso 0.25 1 calc PR A -2
H9D H 0.7725 0.6743 -0.0348 0.031 Uiso 0.25 1 calc PR A -2
C10' C 0.5965(9) 0.5700(6) -0.0572(3) 0.0241(15) Uani 0.25 1 d P A -2
H10C H 0.6115 0.5626 -0.0973 0.029 Uiso 0.25 1 calc PR A -2
H10D H 0.5629 0.4970 -0.0444 0.029 Uiso 0.25 1 calc PR A -2
C11 C 0.3753(2) 0.65835(15) -0.08440(7) 0.0282(4) Uani 1 1 d . A .
H11 H 0.3741 0.6191 -0.1192 0.034 Uiso 1 1 calc R . .
C12 C 0.24458(19) 0.70929(14) -0.07354(7) 0.0249(3) Uani 1 1 d . . .
C13 C 0.1341(2) 0.71247(17) -0.11960(8) 0.0349(4) Uani 1 1 d . A .
H13 H 0.1480 0.6806 -0.1549 0.042 Uiso 1 1 calc R . .
C14 C 0.0075(2) 0.76052(19) -0.11439(9) 0.0409(5) Uani 1 1 d . . .
H14 H -0.0654 0.7623 -0.1460 0.049 Uiso 1 1 calc R A .
C15 C -0.0152(2) 0.80698(18) -0.06284(9) 0.0363(4) Uani 1 1 d . A .
H15 H -0.1030 0.8411 -0.0594 0.044 Uiso 1 1 calc R . .
C16 C 0.09054(18) 0.80332(15) -0.01666(7) 0.0252(3) Uani 1 1 d . A .
C17 C 0.22244(17) 0.75443(13) -0.02059(7) 0.0207(3) Uani 1 1 d . A .
C18 C -0.06042(19) 0.8826(2) 0.04394(9) 0.0389(5) Uani 1 1 d . A .
H18A H -0.0923 0.9429 0.0170 0.058 Uiso 1 1 calc R . .
H18B H -0.0588 0.9101 0.0828 0.058 Uiso 1 1 calc R . .
H18C H -0.1251 0.8185 0.0373 0.058 Uiso 1 1 calc R . .
N5 N 0.49118(17) 0.66214(14) -0.05112(6) 0.0292(3) Uani 1 1 d . . .
N100 N 0.6986(2) 0.00104(18) 0.11332(8) 0.0497(5) Uani 1 1 d . . .
C100 C 0.7241(2) 0.02020(17) 0.15990(9) 0.0358(4) Uani 1 1 d . . .
C101 C 0.7550(3) 0.0452(2) 0.22015(10) 0.0486(6) Uani 1 1 d . . .
H10E H 0.8159 0.1117 0.2259 0.073 Uiso 1 1 calc R . .
H10F H 0.8030 -0.0192 0.2401 0.073 Uiso 1 1 calc R . .
H10G H 0.6669 0.0601 0.2350 0.073 Uiso 1 1 calc R . .

loop_
_atom_site_aniso_label
_atom_site_aniso_U_11
_atom_site_aniso_U_22
_atom_site_aniso_U_33
_atom_site_aniso_U_23
_atom_site_aniso_U_13
_atom_site_aniso_U_12
Tb1 0.01866(4) 0.01883(4) 0.01727(4) 0.00140(3) 0.00626(3) 0.00300(3)
Zn1 0.01975(8) 0.01849(8) 0.01515(8) -0.00139(6) 0.00487(6) 0.00135(7)
O1W 0.0376(7) 0.0222(6) 0.0188(6) 0.0011(5) 0.0056(5) -0.0056(5)
N1 0.0346(8) 0.0239(7) 0.0361(9) -0.0044(6) 0.0192(7) -0.0026(6)
N2 0.0267(7) 0.0293(8) 0.0301(8) -0.0047(6) 0.0097(6) -0.0003(6)
N3 0.0295(8) 0.0244(7) 0.0236(7) -0.0008(6) 0.0092(6) -0.0009(6)
N4 0.0304(8) 0.0288(7) 0.0220(7) -0.0009(6) 0.0100(6) 0.0091(6)
O1 0.0290(6) 0.0230(6) 0.0369(7) -0.0004(5) 0.0108(5) 0.0029(5)
O2 0.0278(7) 0.0348(7) 0.0419(8) 0.0046(6) 0.0060(6) -0.0037(6)
O3 0.0507(9) 0.0239(7) 0.0740(11) -0.0033(7) 0.0323(8) -0.0090(6)
O4 0.0394(8) 0.0314(7) 0.0339(7) 0.0072(5) 0.0183(6) 0.0118(6)
O5 0.0336(7) 0.0363(7) 0.0314(7) 0.0051(6) 0.0099(6) 0.0134(6)
O6 0.0393(8) 0.0505(9) 0.0478(9) -0.0090(7) 0.0274(7) 0.0022(7)
O7 0.0375(7) 0.0248(6) 0.0194(6) -0.0003(5) 0.0053(5) -0.0055(5)
O8 0.0433(8) 0.0320(7) 0.0204(6) 0.0022(5) 0.0049(5) -0.0025(6)
O9 0.0660(10) 0.0228(7) 0.0371(8) -0.0024(6) 0.0154(7) -0.0101(7)
O10 0.0291(6) 0.0417(7) 0.0146(5) -0.0027(5) 0.0033(5) 0.0131(5)
O11 0.0178(5) 0.0258(6) 0.0144(5) 0.0015(4) 0.0029(4) 0.0051(4)
O12 0.0178(5) 0.0278(6) 0.0154(5) -0.0007(4) 0.0008(4) 0.0006(4)
O13 0.0168(5) 0.0354(7) 0.0291(6) 0.0002(5) 0.0014(5) 0.0045(5)
C1 0.0419(11) 0.0450(11) 0.0164(8) -0.0048(7) 0.0055(7) 0.0110(9)
C2 0.0208(7) 0.0254(8) 0.0188(7) 0.0011(6) 0.0024(6) 0.0030(6)
C3 0.0298(9) 0.0348(9) 0.0184(8) 0.0030(7) 0.0000(6) 0.0027(7)
C4 0.0261(9) 0.0384(10) 0.0261(9) 0.0072(7) -0.0028(7) 0.0063(7)
C5 0.0203(8) 0.0290(9) 0.0304(9) 0.0043(7) 0.0013(7) 0.0055(7)
C6 0.0184(7) 0.0200(7) 0.0226(8) 0.0023(6) 0.0046(6) 0.0007(6)
C7 0.0175(7) 0.0202(7) 0.0178(7) 0.0023(6) 0.0021(5) -0.0003(6)
C8 0.0203(7) 0.0225(8) 0.0289(8) 0.0010(6) 0.0083(6) 0.0037(6)
C9 0.046(2) 0.0283(17) 0.0235(13) -0.0014(14) 0.0134(13) 0.0139(15)
C10 0.0426(16) 0.0287(14) 0.0234(12) -0.0012(11) 0.0149(11) 0.0093(12)
C9' 0.037(4) 0.018(4) 0.027(4) -0.004(4) 0.020(3) -0.002(4)
C10' 0.043(4) 0.012(3) 0.022(3) -0.003(3) 0.019(3) -0.003(3)
C11 0.0438(10) 0.0237(8) 0.0171(8) -0.0040(6) 0.0047(7) -0.0031(7)
C12 0.0320(9) 0.0217(8) 0.0194(7) 0.0003(6) -0.0018(6) -0.0066(7)
C13 0.0461(11) 0.0334(10) 0.0212(8) -0.0003(7) -0.0079(8) -0.0082(9)
C14 0.0408(11) 0.0434(11) 0.0319(10) 0.0043(9) -0.0170(9) -0.0060(9)
C15 0.0266(9) 0.0384(10) 0.0394(11) 0.0054(9) -0.0101(8) 0.0009(8)
C16 0.0223(8) 0.0251(8) 0.0263(8) 0.0030(7) -0.0025(6) -0.0032(6)
C17 0.0219(7) 0.0199(7) 0.0190(7) 0.0022(6) -0.0016(6) -0.0048(6)
C18 0.0180(8) 0.0530(13) 0.0455(12) 0.0053(10) 0.0045(8) 0.0098(8)
N5 0.0345(8) 0.0321(8) 0.0214(7) -0.0083(6) 0.0051(6) 0.0058(6)
N100 0.0492(11) 0.0578(12) 0.0440(11) -0.0224(9) 0.0129(9) -0.0173(10)
C100 0.0299(10) 0.0344(10) 0.0441(12) -0.0154(9) 0.0092(8) -0.0045(8)
C101 0.0530(14) 0.0523(14) 0.0384(12) -0.0155(10) -0.0007(10) 0.0063(11)

loop_
_atom_type_symbol
_atom_type_description
_atom_type_scat_dispersion_real
_atom_type_scat_dispersion_imag
_atom_type_scat_source
C C 0.0033 0.0016 'International Tables Vol C Tables 4.2.6.8 and 6.1.1.4'
H H 0.0000 0.0000 'International Tables Vol C Tables 4.2.6.8 and 6.1.1.4'
N N 0.0061 0.0033 'International Tables Vol C Tables 4.2.6.8 and 6.1.1.4'
O O 0.0106 0.0060 'International Tables Vol C Tables 4.2.6.8 and 6.1.1.4'
Tb Tb -0.1723 4.1537 'International Tables Vol C Tables 4.2.6.8 and 6.1.1.4'
Zn Zn 0.2839 1.4301 'International Tables Vol C Tables 4.2.6.8 and 6.1.1.4'

loop_
_geom_angle_atom_site_label_1
_geom_angle_atom_site_label_2
_geom_angle_atom_site_label_3
_geom_angle
O11 Tb1 O12 67.30(4)
O11 Tb1 O1 74.27(4)
O12 Tb1 O1 90.08(4)
O11 Tb1 O2 116.83(4)
O12 Tb1 O2 80.53(4)
O1 Tb1 O2 52.23(4)
O11 Tb1 O4 123.21(4)
O12 Tb1 O4 152.31(5)
O1 Tb1 O4 71.04(4)
O2 Tb1 O4 71.93(5)
O11 Tb1 O7 90.70(4)
O12 Tb1 O7 76.89(4)
O1 Tb1 O7 163.16(4)
O2 Tb1 O7 133.58(4)
O4 Tb1 O7 124.83(4)
O11 Tb1 O5 157.42(4)
O12 Tb1 O5 129.03(4)
O1 Tb1 O5 116.73(4)
O2 Tb1 O5 83.73(5)
O4 Tb1 O5 51.49(4)
O7 Tb1 O5 80.01(4)
O11 Tb1 O8 89.42(4)
O12 Tb1 O8 122.70(4)
O1 Tb1 O8 134.53(4)
O2 Tb1 O8 151.38(5)
O4 Tb1 O8 84.47(4)
O7 Tb1 O8 50.70(4)
O5 Tb1 O8 68.73(5)
O11 Tb1 O10 61.19(4)
O12 Tb1 O10 128.33(4)
O1 Tb1 O10 72.99(4)
O2 Tb1 O10 119.09(4)
O4 Tb1 O10 66.37(4)
O7 Tb1 O10 106.71(4)
O5 Tb1 O10 101.64(4)
O8 Tb1 O10 62.08(4)
O11 Tb1 O13 127.09(4)
O12 Tb1 O13 60.83(4)
O1 Tb1 O13 114.19(4)
O2 Tb1 O13 64.80(4)
O4 Tb1 O13 107.87(4)
O7 Tb1 O13 68.78(4)
O5 Tb1 O13 68.55(4)
O8 Tb1 O13 109.52(4)
O10 Tb1 O13 169.53(4)
O11 Tb1 N1 96.51(4)
O12 Tb1 N1 86.07(4)
O1 Tb1 N1 26.15(4)
O2 Tb1 N1 26.13(5)
O4 Tb1 N1 67.98(4)
O7 Tb1 N1 157.28(4)
O5 Tb1 N1 99.93(4)
O8 Tb1 N1 150.37(4)
O10 Tb1 N1 95.60(5)
O13 Tb1 N1 89.89(4)
O11 Tb1 N2 145.11(4)
O12 Tb1 N2 146.75(4)
O1 Tb1 N2 93.63(4)
O2 Tb1 N2 75.90(5)
O4 Tb1 N2 25.68(4)
O7 Tb1 N2 103.12(4)
O5 Tb1 N2 25.83(4)
O8 Tb1 N2 75.86(4)
O10 Tb1 N2 84.07(4)
O13 Tb1 N2 87.78(4)
N1 Tb1 N2 83.00(4)
O1W Zn1 O11 98.22(5)
O1W Zn1 O12 106.99(5)
O11 Zn1 O12 80.45(4)
O1W Zn1 N5 108.09(6)
O11 Zn1 N5 153.66(6)
O12 Zn1 N5 90.56(6)
O1W Zn1 N4 110.17(6)
O11 Zn1 N4 91.28(5)
O12 Zn1 N4 142.71(6)
N5 Zn1 N4 80.94(6)
O1W Zn1 Tb1 99.09(4)
O11 Zn1 Tb1 40.69(3)
O12 Zn1 Tb1 40.91(3)
N5 Zn1 Tb1 130.12(5)
N4 Zn1 Tb1 127.43(4)
Zn1 O1W H1X 118.7(12)
Zn1 O1W H1Y 128.4(12)
H1X O1W H1Y 112.2(13)
O3 N1 O2 122.14(17)
O3 N1 O1 121.82(17)
O2 N1 O1 116.04(14)
O3 N1 Tb1 176.13(13)
O2 N1 Tb1 58.27(8)
O1 N1 Tb1 57.97(8)
O6 N2 O4 122.15(16)
O6 N2 O5 122.78(16)
O4 N2 O5 115.06(14)
O6 N2 Tb1 178.60(13)
O4 N2 Tb1 57.13(8)
O5 N2 Tb1 57.98(8)
O9 N3 O8 123.61(15)
O9 N3 O7 120.52(15)
O8 N3 O7 115.87(14)
O9 N3 Tb1 174.96(13)
O8 N3 Tb1 59.99(8)
O7 N3 Tb1 56.05(8)
C8 N4 C9' 123.3(5)
C8 N4 C9 118.90(18)
C8 N4 Zn1 126.45(12)
C9' N4 Zn1 108.1(4)
C9 N4 Zn1 114.26(16)
N1 O1 Tb1 95.87(10)
N1 O2 Tb1 95.60(10)
N2 O4 Tb1 97.19(10)
N2 O5 Tb1 96.19(9)
N3 O7 Tb1 98.30(9)
N3 O8 Tb1 94.90(10)
C2 O10 C1 116.18(13)
C2 O10 Tb1 116.25(9)
C1 O10 Tb1 127.55(10)
C7 O11 Zn1 125.49(9)
C7 O11 Tb1 127.49(9)
Zn1 O11 Tb1 105.39(5)
C17 O12 Zn1 123.37(10)
C17 O12 Tb1 130.59(10)
Zn1 O12 Tb1 104.80(5)
C16 O13 C18 115.20(14)
C16 O13 Tb1 116.02(9)
C18 O13 Tb1 125.96(11)
O10 C1 H1A 109.5
O10 C1 H1B 109.5
H1A C1 H1B 109.5
O10 C1 H1C 109.5
H1A C1 H1C 109.5
H1B C1 H1C 109.5
C3 C2 O10 124.69(15)
C3 C2 C7 122.02(15)
O10 C2 C7 113.28(14)
C2 C3 C4 119.56(16)
C2 C3 H3 120.2
C4 C3 H3 120.2
C5 C4 C3 120.14(16)
C5 C4 H4 119.9
C3 C4 H4 119.9
C4 C5 C6 121.25(16)
C4 C5 H5 119.4
C6 C5 H5 119.4
C5 C6 C7 119.27(15)
C5 C6 C8 115.73(15)
C7 C6 C8 124.85(15)
O11 C7 C2 116.79(14)
O11 C7 C6 125.46(14)
C2 C7 C6 117.74(14)
N4 C8 C6 125.05(15)
N4 C8 H8 117.5
C6 C8 H8 117.5
N4 C9 C10 109.3(2)
N4 C9 H9A 109.8
C10 C9 H9A 109.8
N4 C9 H9B 109.8
C10 C9 H9B 109.8
H9A C9 H9B 108.3
N5 C10 C9 108.1(2)
N5 C10 H10A 110.1
C9 C10 H10A 110.1
N5 C10 H10B 110.1
C9 C10 H10B 110.1
H10A C10 H10B 108.4
N4 C9' C10' 103.8(6)
N4 C9' H9C 111.0
C10' C9' H9C 111.0
N4 C9' H9D 111.0
C10' C9' H9D 111.0
H9C C9' H9D 109.0
N5 C10' C9' 105.9(6)
N5 C10' H10C 110.6
C9' C10' H10C 110.6
N5 C10' H10D 110.6
C9' C10' H10D 110.6
H10C C10' H10D 108.7
N5 C11 C12 125.14(16)
N5 C11 H11 117.4
C12 C11 H11 117.4
C13 C12 C17 119.29(17)
C13 C12 C11 116.34(16)
C17 C12 C11 124.37(15)
C14 C13 C12 121.20(19)
C14 C13 H13 119.4
C12 C13 H13 119.4
C13 C14 C15 120.20(18)
C13 C14 H14 119.9
C15 C14 H14 119.9
C16 C15 C14 119.85(19)
C16 C15 H15 120.1
C14 C15 H15 120.1
O13 C16 C15 124.49(17)
O13 C16 C17 114.10(14)
C15 C16 C17 121.40(17)
O12 C17 C16 117.41(15)
O12 C17 C12 124.55(15)
C16 C17 C12 118.04(15)
O13 C18 H18A 109.5
O13 C18 H18B 109.5
H18A C18 H18B 109.5
O13 C18 H18C 109.5
H18A C18 H18C 109.5
H18B C18 H18C 109.5
C11 N5 C10 122.42(17)
C11 N5 Zn1 126.59(13)
C10 N5 Zn1 110.69(14)
C10' N5 Zn1 112.7(3)
N100 C100 C101 179.2(2)
C100 C101 H10E 109.5
C100 C101 H10F 109.5
H10E C101 H10F 109.5
C100 C101 H10G 109.5
H10E C101 H10G 109.5
H10F C101 H10G 109.5

loop_
_geom_bond_atom_site_label_1
_geom_bond_atom_site_label_2
_geom_bond_distance
Tb1 O11 2.3422(11)
Tb1 O12 2.3461(11)
Tb1 O1 2.4508(12)
Tb1 O2 2.4574(14)
Tb1 O4 2.4633(13)
Tb1 O7 2.4635(12)
Tb1 O5 2.4817(13)
Tb1 O8 2.5540(13)
Tb1 O10 2.6604(12)
Tb1 O13 2.7273(12)
Tb1 N1 2.8756(15)
Tb1 N2 2.9099(14)
Zn1 O1W 1.9876(12)
Zn1 O11 2.0045(11)
Zn1 O12 2.0180(11)
Zn1 N5 2.0263(14)
Zn1 N4 2.0418(14)
O1W H1X 0.931(9)
O1W H1Y 0.927(9)
N1 O3 1.217(2)
N1 O2 1.273(2)
N1 O1 1.274(2)
N2 O6 1.2130(19)
N2 O4 1.2711(19)
N2 O5 1.275(2)
N3 O9 1.2188(19)
N3 O8 1.2514(18)
N3 O7 1.2852(18)
N4 C8 1.277(2)
N4 C9' 1.482(10)
N4 C9 1.494(4)
O10 C2 1.3799(19)
O10 C1 1.442(2)
O11 C7 1.3365(18)
O12 C17 1.3370(18)
O13 C16 1.381(2)
O13 C18 1.443(2)
C1 H1A 0.9800
C1 H1B 0.9800
C1 H1C 0.9800
C2 C3 1.379(2)
C2 C7 1.412(2)
C3 C4 1.392(3)
C3 H3 0.9500
C4 C5 1.370(3)
C4 H4 0.9500
C5 C6 1.412(2)
C5 H5 0.9500
C6 C7 1.413(2)
C6 C8 1.453(2)
C8 H8 0.9500
C9 C10 1.521(4)
C9 H9A 0.9900
C9 H9B 0.9900
C10 N5 1.480(3)
C10 H10A 0.9900
C10 H10B 0.9900
C9' C10' 1.530(14)
C9' H9C 0.9900
C9' H9D 0.9900
C10' N5 1.511(7)
C10' H10C 0.9900
C10' H10D 0.9900
C11 N5 1.268(2)
C11 C12 1.450(3)
C11 H11 0.9500
C12 C13 1.410(2)
C12 C17 1.416(2)
C13 C14 1.364(3)
C13 H13 0.9500
C14 C15 1.393(3)
C14 H14 0.9500
C15 C16 1.383(2)
C15 H15 0.9500
C16 C17 1.408(2)
C18 H18A 0.9800
C18 H18B 0.9800
C18 H18C 0.9800
N100 C100 1.124(3)
C100 C101 1.454(3)
C101 H10E 0.9800
C101 H10F 0.9800
C101 H10G 0.9800

loop_
_geom_hbond_atom_site_label_D
_geom_hbond_atom_site_label_H
_geom_hbond_atom_site_label_A
_geom_hbond_distance_DH
_geom_hbond_distance_HA
_geom_hbond_distance_DA
_geom_hbond_angle_DHA
_geom_hbond_site_symmetry_A
O1W H1X N100 0.931(9) 1.802(9) 2.728(2) 172.2(19) 1_565
O1W H1Y O7 0.927(9) 1.866(10) 2.7810(16) 168.7(18) 3_675

loop_
_geom_torsion_atom_site_label_1
_geom_torsion_atom_site_label_2
_geom_torsion_atom_site_label_3
_geom_torsion_atom_site_label_4
_geom_torsion
O11 Tb1 Zn1 O1W -92.07(6)
O12 Tb1 Zn1 O1W 105.50(6)
O1 Tb1 Zn1 O1W -158.99(5)
O2 Tb1 Zn1 O1W 151.71(5)
O4 Tb1 Zn1 O1W -129.07(9)
O7 Tb1 Zn1 O1W 19.60(5)
O5 Tb1 Zn1 O1W 44.46(9)
O8 Tb1 Zn1 O1W -23.99(5)
O10 Tb1 Zn1 O1W -86.43(5)
O13 Tb1 Zn1 O1W 86.95(5)
N1 Tb1 Zn1 O1W 177.25(5)
O12 Tb1 Zn1 O11 -162.44(7)
O1 Tb1 Zn1 O11 -66.92(6)
O2 Tb1 Zn1 O11 -116.23(6)
O4 Tb1 Zn1 O11 -37.01(10)
O7 Tb1 Zn1 O11 111.67(6)
O5 Tb1 Zn1 O11 136.53(10)
O8 Tb1 Zn1 O11 68.08(6)
O10 Tb1 Zn1 O11 5.64(6)
O13 Tb1 Zn1 O11 179.01(6)
N1 Tb1 Zn1 O11 -90.68(6)
O11 Tb1 Zn1 O12 162.44(7)
O1 Tb1 Zn1 O12 95.51(6)
O2 Tb1 Zn1 O12 46.21(6)
O4 Tb1 Zn1 O12 125.43(10)
O7 Tb1 Zn1 O12 -85.89(6)
O5 Tb1 Zn1 O12 -61.04(10)
O8 Tb1 Zn1 O12 -129.49(6)
O10 Tb1 Zn1 O12 168.07(6)
O13 Tb1 Zn1 O12 -18.55(6)
N1 Tb1 Zn1 O12 71.75(6)
O11 Tb1 Zn1 N5 144.83(8)
O12 Tb1 Zn1 N5 -17.61(8)
O1 Tb1 Zn1 N5 77.90(7)
O2 Tb1 Zn1 N5 28.60(7)
O4 Tb1 Zn1 N5 107.82(10)
O7 Tb1 Zn1 N5 -103.50(7)
O5 Tb1 Zn1 N5 -78.64(10)
O8 Tb1 Zn1 N5 -147.10(7)
O10 Tb1 Zn1 N5 150.46(7)
O13 Tb1 Zn1 N5 -36.16(7)
N1 Tb1 Zn1 N5 54.15(7)
O11 Tb1 Zn1 N4 32.14(8)
O12 Tb1 Zn1 N4 -130.30(8)
O1 Tb1 Zn1 N4 -34.79(7)
O2 Tb1 Zn1 N4 -84.09(7)
O4 Tb1 Zn1 N4 -4.87(10)
O7 Tb1 Zn1 N4 143.81(6)
O5 Tb1 Zn1 N4 168.67(10)
O8 Tb1 Zn1 N4 100.22(6)
O10 Tb1 Zn1 N4 37.78(6)
O13 Tb1 Zn1 N4 -148.85(6)
N1 Tb1 Zn1 N4 -58.54(7)
O11 Tb1 N1 O2 -143.04(10)
O12 Tb1 N1 O2 -76.44(10)
O1 Tb1 N1 O2 -174.67(16)
O4 Tb1 N1 O2 93.70(10)
O7 Tb1 N1 O2 -35.31(16)
O5 Tb1 N1 O2 52.52(10)
O8 Tb1 N1 O2 116.59(12)
O10 Tb1 N1 O2 155.40(10)
O13 Tb1 N1 O2 -15.68(10)
N2 Tb1 N1 O2 72.10(10)
O11 Tb1 N1 O1 31.63(10)
O12 Tb1 N1 O1 98.23(10)
O2 Tb1 N1 O1 174.67(16)
O4 Tb1 N1 O1 -91.63(10)
O7 Tb1 N1 O1 139.35(12)
O5 Tb1 N1 O1 -132.82(9)
O8 Tb1 N1 O1 -68.74(13)
O10 Tb1 N1 O1 -29.93(10)
O13 Tb1 N1 O1 158.99(9)
N2 Tb1 N1 O1 -113.23(10)
O11 Tb1 N2 O4 -39.41(14)
O12 Tb1 N2 O4 123.69(11)
O1 Tb1 N2 O4 28.00(11)
O2 Tb1 N2 O4 77.55(11)
O7 Tb1 N2 O4 -150.28(11)
O5 Tb1 N2 O4 -177.35(17)
O8 Tb1 N2 O4 -107.12(11)
O10 Tb1 N2 O4 -44.46(11)
O13 Tb1 N2 O4 142.11(11)
N1 Tb1 N2 O4 51.95(11)
O11 Tb1 N2 O5 137.94(10)
O12 Tb1 N2 O5 -58.96(14)
O1 Tb1 N2 O5 -154.65(11)
O2 Tb1 N2 O5 -105.10(11)
O4 Tb1 N2 O5 177.35(17)
O7 Tb1 N2 O5 27.06(11)
O8 Tb1 N2 O5 70.23(10)
O10 Tb1 N2 O5 132.88(11)
O13 Tb1 N2 O5 -40.54(10)
N1 Tb1 N2 O5 -130.71(11)
O11 Tb1 N3 O8 -86.00(10)
O12 Tb1 N3 O8 -153.12(10)
O1 Tb1 N3 O8 -36.26(16)
O2 Tb1 N3 O8 117.45(12)
O4 Tb1 N3 O8 38.81(11)
O7 Tb1 N3 O8 -175.04(16)
O5 Tb1 N3 O8 79.12(10)
O10 Tb1 N3 O8 -25.09(10)
O13 Tb1 N3 O8 146.92(10)
N2 Tb1 N3 O8 59.10(10)
O11 Tb1 N3 O7 89.05(10)
O12 Tb1 N3 O7 21.93(10)
O1 Tb1 N3 O7 138.78(11)
O2 Tb1 N3 O7 -67.51(13)
O4 Tb1 N3 O7 -146.14(10)
O5 Tb1 N3 O7 -105.84(10)
O8 Tb1 N3 O7 175.04(16)
O10 Tb1 N3 O7 149.95(10)
O13 Tb1 N3 O7 -38.03(10)
N2 Tb1 N3 O7 -125.85(10)
O1W Zn1 N4 C8 87.96(16)
O11 Zn1 N4 C8 -11.28(16)
O12 Zn1 N4 C8 -87.13(18)
N5 Zn1 N4 C8 -165.99(17)
Tb1 Zn1 N4 C8 -31.58(18)
O1W Zn1 N4 C9' -75.7(4)
O11 Zn1 N4 C9' -174.9(4)
O12 Zn1 N4 C9' 109.2(4)
N5 Zn1 N4 C9' 30.3(4)
Tb1 Zn1 N4 C9' 164.7(4)
O1W Zn1 N4 C9 -99.31(18)
O11 Zn1 N4 C9 161.45(18)
O12 Zn1 N4 C9 85.60(19)
N5 Zn1 N4 C9 6.74(18)
Tb1 Zn1 N4 C9 141.15(17)
O3 N1 O1 Tb1 -175.44(15)
O2 N1 O1 Tb1 5.05(15)
O11 Tb1 O1 N1 -147.23(10)
O12 Tb1 O1 N1 -80.89(10)
O2 Tb1 O1 N1 -2.97(9)
O4 Tb1 O1 N1 78.48(10)
O7 Tb1 O1 N1 -119.72(15)
O5 Tb1 O1 N1 54.00(11)
O8 Tb1 O1 N1 139.74(9)
O10 Tb1 O1 N1 148.71(10)
O13 Tb1 O1 N1 -23.14(10)
N2 Tb1 O1 N1 66.05(10)
O3 N1 O2 Tb1 175.46(15)
O1 N1 O2 Tb1 -5.03(15)
O11 Tb1 O2 N1 42.03(11)
O12 Tb1 O2 N1 100.50(10)
O1 Tb1 O2 N1 2.97(9)
O4 Tb1 O2 N1 -76.69(10)
O7 Tb1 O2 N1 162.05(9)
O5 Tb1 O2 N1 -128.15(10)
O8 Tb1 O2 N1 -112.61(12)
O10 Tb1 O2 N1 -28.30(11)
O13 Tb1 O2 N1 162.63(11)
N2 Tb1 O2 N1 -103.12(10)
O6 N2 O4 Tb1 178.59(15)
O5 N2 O4 Tb1 -2.48(16)
O11 Tb1 O4 N2 154.28(10)
O12 Tb1 O4 N2 -100.96(12)
O1 Tb1 O4 N2 -150.30(12)
O2 Tb1 O4 N2 -95.00(11)
O7 Tb1 O4 N2 36.03(12)
O5 Tb1 O4 N2 1.48(10)
O8 Tb1 O4 N2 68.61(11)
O10 Tb1 O4 N2 130.49(11)
O13 Tb1 O4 N2 -40.15(11)
N1 Tb1 O4 N2 -122.53(12)
O6 N2 O5 Tb1 -178.62(16)
O4 N2 O5 Tb1 2.46(16)
O11 Tb1 O5 N2 -86.28(15)
O12 Tb1 O5 N2 142.80(9)
O1 Tb1 O5 N2 28.58(12)
O2 Tb1 O5 N2 70.39(10)
O4 Tb1 O5 N2 -1.47(10)
O7 Tb1 O5 N2 -153.26(11)
O8 Tb1 O5 N2 -101.70(11)
O10 Tb1 O5 N2 -48.09(11)
O13 Tb1 O5 N2 135.75(11)
N1 Tb1 O5 N2 49.81(11)
O9 N3 O7 Tb1 -175.63(14)
O8 N3 O7 Tb1 4.77(15)
O11 Tb1 O7 N3 -91.39(10)
O12 Tb1 O7 N3 -157.87(10)
O1 Tb1 O7 N3 -117.79(15)
O2 Tb1 O7 N3 139.20(9)
O4 Tb1 O7 N3 41.12(11)
O5 Tb1 O7 N3 67.90(10)
O8 Tb1 O7 N3 -2.72(9)
O10 Tb1 O7 N3 -31.37(10)
O13 Tb1 O7 N3 138.64(10)
N1 Tb1 O7 N3 159.77(10)
N2 Tb1 O7 N3 56.29(10)
O9 N3 O8 Tb1 175.84(16)
O7 N3 O8 Tb1 -4.57(15)
O11 Tb1 O8 N3 94.15(10)
O12 Tb1 O8 N3 31.87(11)
O1 Tb1 O8 N3 161.18(9)
O2 Tb1 O8 N3 -108.32(12)
O4 Tb1 O8 N3 -142.40(10)
O7 Tb1 O8 N3 2.77(9)
O5 Tb1 O8 N3 -91.71(10)
O10 Tb1 O8 N3 151.46(11)
O13 Tb1 O8 N3 -35.37(11)
N1 Tb1 O8 N3 -163.64(9)
N2 Tb1 O8 N3 -117.81(10)
O11 Tb1 O10 C2 -17.27(11)
O12 Tb1 O10 C2 -12.32(13)
O1 Tb1 O10 C2 63.80(11)
O2 Tb1 O10 C2 89.20(12)
O4 Tb1 O10 C2 140.09(12)
O7 Tb1 O10 C2 -98.61(11)
O5 Tb1 O10 C2 178.46(11)
O8 Tb1 O10 C2 -123.44(12)
O13 Tb1 O10 C2 -161.52(19)
N1 Tb1 O10 C2 77.09(12)
N2 Tb1 O10 C2 159.44(12)
O11 Tb1 O10 C1 164.67(16)
O12 Tb1 O10 C1 169.62(14)
O1 Tb1 O10 C1 -114.27(15)
O2 Tb1 O10 C1 -88.86(15)
O4 Tb1 O10 C1 -37.98(14)
O7 Tb1 O10 C1 83.33(15)
O5 Tb1 O10 C1 0.40(15)
O8 Tb1 O10 C1 58.50(15)
O13 Tb1 O10 C1 20.4(3)
N1 Tb1 O10 C1 -100.97(15)
N2 Tb1 O10 C1 -18.63(15)
O1W Zn1 O11 C7 -99.31(12)
O12 Zn1 O11 C7 154.72(13)
N5 Zn1 O11 C7 83.24(17)
N4 Zn1 O11 C7 11.28(13)
Tb1 Zn1 O11 C7 166.28(15)
O1W Zn1 O11 Tb1 94.40(5)
O12 Zn1 O11 Tb1 -11.56(5)
N5 Zn1 O11 Tb1 -83.05(13)
N4 Zn1 O11 Tb1 -155.00(6)
O12 Tb1 O11 C7 -155.30(13)
O1 Tb1 O11 C7 -58.44(12)
O2 Tb1 O11 C7 -89.61(13)
O4 Tb1 O11 C7 -4.44(14)
O7 Tb1 O11 C7 129.24(12)
O5 Tb1 O11 C7 64.21(17)
O8 Tb1 O11 C7 78.56(12)
O10 Tb1 O11 C7 20.49(12)
O13 Tb1 O11 C7 -167.16(11)
N1 Tb1 O11 C7 -72.34(13)
N2 Tb1 O11 C7 14.75(16)
O12 Tb1 O11 Zn1 10.62(4)
O1 Tb1 O11 Zn1 107.47(6)
O2 Tb1 O11 Zn1 76.31(6)
O4 Tb1 O11 Zn1 161.47(5)
O7 Tb1 O11 Zn1 -64.84(5)
O5 Tb1 O11 Zn1 -129.87(9)
O8 Tb1 O11 Zn1 -115.52(5)
O10 Tb1 O11 Zn1 -173.59(7)
O13 Tb1 O11 Zn1 -1.24(7)
N1 Tb1 O11 Zn1 93.58(5)
N2 Tb1 O11 Zn1 -179.33(5)
O1W Zn1 O12 C17 84.20(12)
O11 Zn1 O12 C17 179.96(13)
N5 Zn1 O12 C17 -24.93(13)
N4 Zn1 O12 C17 -100.62(14)
Tb1 Zn1 O12 C17 168.45(15)
O1W Zn1 O12 Tb1 -84.24(5)
O11 Zn1 O12 Tb1 11.51(5)
N5 Zn1 O12 Tb1 166.62(6)
N4 Zn1 O12 Tb1 90.94(9)
O11 Tb1 O12 C17 -177.80(14)
O1 Tb1 O12 C17 109.33(13)
O2 Tb1 O12 C17 57.74(13)
O4 Tb1 O12 C17 63.49(17)
O7 Tb1 O12 C17 -81.42(13)
O5 Tb1 O12 C17 -16.13(15)
O8 Tb1 O12 C17 -104.15(13)
O10 Tb1 O12 C17 177.50(12)
O13 Tb1 O12 C17 -8.61(12)
N1 Tb1 O12 C17 83.47(13)
N2 Tb1 O12 C17 12.59(17)
O11 Tb1 O12 Zn1 -10.52(4)
O1 Tb1 O12 Zn1 -83.39(5)
O2 Tb1 O12 Zn1 -134.98(6)
O4 Tb1 O12 Zn1 -129.23(8)
O7 Tb1 O12 Zn1 85.86(5)
O5 Tb1 O12 Zn1 151.15(5)
O8 Tb1 O12 Zn1 63.13(6)
O10 Tb1 O12 Zn1 -15.22(8)
O13 Tb1 O12 Zn1 158.67(7)
N1 Tb1 O12 Zn1 -109.26(5)
N2 Tb1 O12 Zn1 179.87(6)
O11 Tb1 O13 C16 21.15(13)
O12 Tb1 O13 C16 8.61(10)
O1 Tb1 O13 C16 -66.96(12)
O2 Tb1 O13 C16 -84.50(11)
O4 Tb1 O13 C16 -143.71(11)
O7 Tb1 O13 C16 95.06(11)
O5 Tb1 O13 C16 -177.66(12)
O8 Tb1 O13 C16 125.90(11)
O10 Tb1 O13 C16 161.23(19)
N1 Tb1 O13 C16 -76.94(11)
N2 Tb1 O13 C16 -159.94(11)
O11 Tb1 O13 C18 -178.86(14)
O12 Tb1 O13 C18 168.60(16)
O1 Tb1 O13 C18 93.03(15)
O2 Tb1 O13 C18 75.49(15)
O4 Tb1 O13 C18 16.29(15)
O7 Tb1 O13 C18 -104.95(15)
O5 Tb1 O13 C18 -17.66(14)
O8 Tb1 O13 C18 -74.11(15)
O10 Tb1 O13 C18 -38.8(3)
N1 Tb1 O13 C18 83.05(15)
N2 Tb1 O13 C18 0.05(15)
C1 O10 C2 C3 13.9(3)
Tb1 O10 C2 C3 -164.38(14)
C1 O10 C2 C7 -167.24(15)
Tb1 O10 C2 C7 14.47(18)
O10 C2 C3 C4 178.19(17)
C7 C2 C3 C4 -0.6(3)
C2 C3 C4 C5 -0.7(3)
C3 C4 C5 C6 1.0(3)
C4 C5 C6 C7 -0.1(3)
C4 C5 C6 C8 -175.76(17)
Zn1 O11 C7 C2 175.35(11)
Tb1 O11 C7 C2 -21.4(2)
Zn1 O11 C7 C6 -5.9(2)
Tb1 O11 C7 C6 157.33(12)
C3 C2 C7 O11 -179.68(16)
O10 C2 C7 O11 1.4(2)
C3 C2 C7 C6 1.5(2)
O10 C2 C7 C6 -177.39(14)
C5 C6 C7 O11 -179.87(15)
C8 C6 C7 O11 -4.6(3)
C5 C6 C7 C2 -1.2(2)
C8 C6 C7 C2 174.10(15)
C9' N4 C8 C6 166.9(4)
C9 N4 C8 C6 -166.9(2)
Zn1 N4 C8 C6 5.5(3)
C5 C6 C8 N4 -179.79(17)
C7 C6 C8 N4 4.8(3)
C8 N4 C9 C10 -171.0(2)
C9' N4 C9 C10 -63.3(13)
Zn1 N4 C9 C10 15.6(3)
N4 C9 C10 N5 -38.2(3)
C8 N4 C9' C10' 141.6(5)
C9 N4 C9' C10' 55.6(11)
Zn1 N4 C9' C10' -54.1(6)
N4 C9' C10' N5 53.4(7)
N5 C11 C12 C13 169.43(18)
N5 C11 C12 C17 -10.8(3)
C17 C12 C13 C14 1.5(3)
C11 C12 C13 C14 -178.66(18)
C12 C13 C14 C15 -0.5(3)
C13 C14 C15 C16 -0.7(3)
C18 O13 C16 C15 10.1(3)
Tb1 O13 C16 C15 172.31(15)
C18 O13 C16 C17 -170.99(16)
Tb1 O13 C16 C17 -8.81(18)
C14 C15 C16 O13 179.51(18)
C14 C15 C16 C17 0.7(3)
Zn1 O12 C17 C16 -157.76(11)
Tb1 O12 C17 C16 7.5(2)
Zn1 O12 C17 C12 23.3(2)
Tb1 O12 C17 C12 -171.43(11)
O13 C16 C17 O12 2.5(2)
C15 C16 C17 O12 -178.62(16)
O13 C16 C17 C12 -178.57(14)
C15 C16 C17 C12 0.3(3)
C13 C12 C17 O12 177.45(16)
C11 C12 C17 O12 -2.3(3)
C13 C12 C17 C16 -1.4(2)
C11 C12 C17 C16 178.77(16)
C12 C11 N5 C10 -172.9(2)
C12 C11 N5 C10' 156.3(4)
C12 C11 N5 Zn1 0.2(3)
C9 C10 N5 C11 -141.2(2)
C9 C10 N5 C10' -55.0(7)
C9 C10 N5 Zn1 44.7(3)
C9' C10' N5 C11 170.7(5)
C9' C10' N5 C10 61.4(7)
C9' C10' N5 Zn1 -29.9(6)
O1W Zn1 N5 C11 -94.09(17)
O11 Zn1 N5 C11 83.3(2)
O12 Zn1 N5 C11 14.00(17)
N4 Zn1 N5 C11 157.53(18)
Tb1 Zn1 N5 C11 25.43(19)
O1W Zn1 N5 C10 79.68(17)
O11 Zn1 N5 C10 -102.97(19)
O12 Zn1 N5 C10 -172.22(16)
N4 Zn1 N5 C10 -28.69(16)
Tb1 Zn1 N5 C10 -160.80(14)
O1W Zn1 N5 C10' 108.9(3)
O11 Zn1 N5 C10' -73.7(4)
O12 Zn1 N5 C10' -143.0(3)
N4 Zn1 N5 C10' 0.6(3)
Tb1 Zn1 N5 C10' -131.5(3)
